data_4038682
loop_
_publ_author_name
'M\;adry, Tomasz'
'Czapik, Agnieszka'
'Kwit, Marcin'

_publ_section_title
;
 Point-to-Axial Chirality Transmission: A Highly Sensitive Triaryl
 Chirality Probe for Stereochemical Assignments of Amines
;
_journal_name_full 'The Journal of Organic Chemistry'
_journal_paper_doi 10.1021/acs.joc.0c00734
_journal_year 2020
_chemical_absolute_configuration syn
_chemical_formula_moiety 'C36 H40 N2'
_chemical_formula_sum 'C36 H40 N2'
_chemical_formula_weight 500.70
_space_group_crystal_system orthorhombic
_space_group_IT_number 19
_space_group_name_Hall 'P 2ac 2ab'
_space_group_name_H-M_alt 'P 21 21 21'
_atom_sites_solution_hydrogens mixed
_atom_sites_solution_primary dual
_audit_creation_method SHELXL-2018/3
_cell_angle_alpha 90
_cell_angle_beta 90
_cell_angle_gamma 90
_cell_formula_units_Z 4
_cell_length_a 9.8232(3)
_cell_length_b 11.5685(5)
_cell_length_c 24.8431(11)
_cell_measurement_reflns_used 5775
_cell_measurement_temperature 130(2)
_cell_measurement_theta_max 74.8500
_cell_measurement_theta_min 4.2060
_cell_volume 2823.16(19)
_computing_cell_refinement 'CrysAlisPro 1.171.40.57a (Rigaku OD, 2019)'
_computing_data_collection 'CrysAlisPro 1.171.40.57a (Rigaku OD, 2019)'
_computing_data_reduction 'CrysAlisPro 1.171.40.57a (Rigaku OD, 2019)'
_computing_structure_refinement 'SHELXL-2018/3 (Sheldrick, 2018)'
_computing_structure_solution 'SHELXT 2018/2 (Sheldrick, 2018)'
_diffrn_ambient_temperature 130(2)
_diffrn_detector_area_resol_mean 10.5357
_diffrn_measured_fraction_theta_full 0.996
_diffrn_measured_fraction_theta_max 0.995
_diffrn_measurement_device_type 'SuperNova, Single source at offset/far, Atlas'
_diffrn_measurement_method '\w scans'
_diffrn_radiation_type CuK\a
_diffrn_radiation_wavelength 1.54184
_diffrn_reflns_av_R_equivalents 0.0550
_diffrn_reflns_av_unetI/netI 0.0399
_diffrn_reflns_Laue_measured_fraction_full 0.996
_diffrn_reflns_Laue_measured_fraction_max 0.995
_diffrn_reflns_limit_h_max 11
_diffrn_reflns_limit_h_min -10
_diffrn_reflns_limit_k_max 13
_diffrn_reflns_limit_k_min -13
_diffrn_reflns_limit_l_max 28
_diffrn_reflns_limit_l_min -29
_diffrn_reflns_number 16592
_diffrn_reflns_point_group_measured_fraction_full 0.995
_diffrn_reflns_point_group_measured_fraction_max 0.995
_diffrn_reflns_theta_full 66.592
_diffrn_reflns_theta_max 66.592
_diffrn_reflns_theta_min 3.558
_diffrn_source 'micro-focus sealed X-ray tube'
_exptl_absorpt_coefficient_mu 0.511
_exptl_absorpt_correction_T_max 1.00000
_exptl_absorpt_correction_T_min 0.65766
_exptl_absorpt_correction_type multi-scan
_exptl_absorpt_process_details
;
CrysAlisPro 1.171.40.57a (Rigaku Oxford Diffraction, 2019)
Empirical absorption correction using spherical harmonics,
 implemented in SCALE3 ABSPACK scaling algorithm.
;
_exptl_crystal_colour colourless
_exptl_crystal_density_diffrn 1.178
_exptl_crystal_description plate
_exptl_crystal_F_000 1080
_exptl_crystal_size_max 0.500
_exptl_crystal_size_mid 0.180
_exptl_crystal_size_min 0.170
_refine_diff_density_max 0.449
_refine_diff_density_min -0.243
_refine_diff_density_rms 0.080
_refine_ls_abs_structure_details
;
 Flack x determined using 1623 quotients [(I+)-(I-)]/[(I+)+(I-)]
 (Parsons, Flack and Wagner, Acta Cryst. B69 (2013) 249-259).
;
_refine_ls_abs_structure_Flack 0.3(7)
_refine_ls_extinction_method none
_refine_ls_goodness_of_fit_ref 1.103
_refine_ls_hydrogen_treatment constr
_refine_ls_matrix_type full
_refine_ls_number_parameters 371
_refine_ls_number_reflns 4962
_refine_ls_number_restraints 15
_refine_ls_restrained_S_all 1.107
_refine_ls_R_factor_all 0.0972
_refine_ls_R_factor_gt 0.0922
_refine_ls_shift/su_max 0.002
_refine_ls_shift/su_mean 0.000
_refine_ls_structure_factor_coef Fsqd
_refine_ls_weighting_details 'w=1/[\s^2^(Fo^2^)+(0.1660P)^2^+1.4554P] where P=(Fo^2^+2Fc^2^)/3'
_refine_ls_weighting_scheme calc
_refine_ls_wR_factor_gt 0.2667
_refine_ls_wR_factor_ref 0.2718
_reflns_Friedel_coverage 0.756
_reflns_Friedel_fraction_full 0.994
_reflns_Friedel_fraction_max 0.994
_reflns_number_gt 4533
_reflns_number_total 4962
_reflns_threshold_expression 'I > 2\s(I)'
_cod_data_source_file jo0c00734_si_003.cif
_cod_data_source_block 6c
_cod_database_code 4038682
_shelx_shelxl_version_number 2018/3
_shelx_space_group_comment
;
The symmetry employed for this shelxl refinement is uniquely defined
by the following loop, which should always be used as a source of
symmetry information in preference to the above space-group names.
They are only intended as comments.
;
_shelx_estimated_absorpt_t_min 0.784
_shelx_estimated_absorpt_t_max 0.918

loop_
_space_group_symop_operation_xyz
'x, y, z'
'-x+1/2, -y, z+1/2'
'-x, y+1/2, -z+1/2'
'x+1/2, -y+1/2, -z'

loop_
_atom_site_label
_atom_site_type_symbol
_atom_site_fract_x
_atom_site_fract_y
_atom_site_fract_z
_atom_site_U_iso_or_equiv
_atom_site_adp_type
_atom_site_occupancy
_atom_site_site_symmetry_order
_atom_site_calc_flag
_atom_site_refinement_flags_posn
_atom_site_refinement_flags_adp
_atom_site_refinement_flags_occupancy
_atom_site_disorder_assembly
_atom_site_disorder_group
N1 N 0.3531(5) 0.1871(6) 0.8845(2) 0.0592(14) Uani 1 1 d . . . . .
H1 H 0.356656 0.125453 0.863123 0.089 Uiso 1 1 d R U . . .
N2 N 0.1663(5) 0.3379(6) 0.6058(2) 0.0645(15) Uani 1 1 d . . . . .
H2 H 0.093101 0.297394 0.615324 0.077 Uiso 1 1 d R U . A .
C1 C 0.5269(5) 0.3221(4) 0.7075(2) 0.0424(12) Uani 1 1 d . . . . .
C2 C 0.5841(6) 0.4261(6) 0.7233(3) 0.0538(14) Uani 1 1 d . . . . .
H2A H 0.531526 0.478777 0.743986 0.065 Uiso 1 1 calc R U . . .
C3 C 0.7191(6) 0.4552(6) 0.7092(3) 0.0573(16) Uani 1 1 d . . . . .
H3 H 0.758212 0.525217 0.721860 0.069 Uiso 1 1 calc R U . . .
C4 C 0.7927(6) 0.3830(6) 0.6777(3) 0.0589(17) Uani 1 1 d . . . . .
H4 H 0.882038 0.404585 0.667060 0.071 Uiso 1 1 calc R U . . .
C5 C 0.8171(6) 0.1970(6) 0.6291(3) 0.0553(15) Uani 1 1 d . . . . .
H5 H 0.906264 0.218117 0.618019 0.066 Uiso 1 1 calc R U . . .
C6 C 0.7669(6) 0.0927(6) 0.6152(3) 0.0588(16) Uani 1 1 d . . . . .
H6 H 0.819826 0.042105 0.593501 0.071 Uiso 1 1 calc R U . . .
C7 C 0.6351(6) 0.0582(6) 0.6327(3) 0.0546(15) Uani 1 1 d . . . . .
H7 H 0.601709 -0.016508 0.623820 0.065 Uiso 1 1 calc R U . . .
C8 C 0.5568(5) 0.1319(5) 0.6622(3) 0.0478(13) Uani 1 1 d . . . . .
H8 H 0.468354 0.108398 0.673126 0.057 Uiso 1 1 calc R U . . .
C9 C 0.6051(5) 0.2437(5) 0.6768(3) 0.0487(13) Uani 1 1 d . . . . .
C10 C 0.7386(5) 0.2760(5) 0.6603(2) 0.0467(13) Uani 1 1 d . . . . .
C11 C -0.0127(6) 0.2167(5) 0.7880(2) 0.0467(13) Uani 1 1 d . . . . .
C12 C -0.0699(6) 0.1121(5) 0.7724(3) 0.0478(13) Uani 1 1 d . . . . .
H12 H -0.017129 0.060413 0.751297 0.057 Uiso 1 1 calc R U . . .
C13 C -0.2026(6) 0.0802(6) 0.7867(3) 0.0568(15) Uani 1 1 d . . . . .
H13 H -0.238823 0.008046 0.775364 0.068 Uiso 1 1 calc R U . . .
C14 C -0.2803(6) 0.1552(5) 0.8174(3) 0.0519(14) Uani 1 1 d . . . . .
H14 H -0.369976 0.133455 0.827534 0.062 Uiso 1 1 calc R U . . .
C15 C -0.3077(6) 0.3405(5) 0.8649(2) 0.0506(14) Uani 1 1 d . . . . .
H15 H -0.396291 0.318081 0.876126 0.061 Uiso 1 1 calc R U . . .
C16 C -0.2590(6) 0.4471(6) 0.8788(3) 0.0540(14) Uani 1 1 d . . . . .
H16 H -0.314300 0.498942 0.898882 0.065 Uiso 1 1 calc R U . . .
C17 C -0.1279(6) 0.4794(5) 0.8634(3) 0.0517(14) Uani 1 1 d . . . . .
H17 H -0.094530 0.553606 0.873129 0.062 Uiso 1 1 calc R U . . .
C18 C -0.0469(5) 0.4064(5) 0.8348(2) 0.0492(13) Uani 1 1 d . . . . .
H18 H 0.042302 0.430225 0.825013 0.059 Uiso 1 1 calc R U . . .
C19 C -0.0941(5) 0.2946(4) 0.8192(2) 0.0397(11) Uani 1 1 d . . . . .
C20 C -0.2287(5) 0.2632(5) 0.8340(2) 0.0457(12) Uani 1 1 d . . . . .
C21 C 0.3850(5) 0.2946(5) 0.7262(2) 0.0433(12) Uani 1 1 d . . . . .
C22 C 0.2742(5) 0.2813(5) 0.6913(3) 0.0465(13) Uani 1 1 d . . . . .
C23 C 0.1467(6) 0.2589(5) 0.7140(2) 0.0462(12) Uani 1 1 d . . . . .
H23 H 0.070360 0.251372 0.690834 0.055 Uiso 1 1 calc R U . . .
C24 C 0.1272(5) 0.2471(5) 0.7691(2) 0.0457(13) Uani 1 1 d . . . . .
C25 C 0.2390(5) 0.2588(5) 0.8043(2) 0.0467(13) Uani 1 1 d . . . . .
C26 C 0.3651(5) 0.2838(5) 0.7815(3) 0.0456(13) Uani 1 1 d . . . . .
H26 H 0.440963 0.294057 0.804741 0.055 Uiso 1 1 calc R U . . .
C27 C 0.2898(6) 0.2964(6) 0.6313(3) 0.0552(15) Uani 1 1 d . . . . .
H27A H 0.364372 0.351884 0.624235 0.066 Uiso 1 1 calc R U . . .
H27B H 0.315629 0.221371 0.615139 0.066 Uiso 1 1 calc R U . . .
C32 C 0.2287(6) 0.2398(6) 0.8633(3) 0.0546(14) Uani 1 1 d . . . . .
H32A H 0.212687 0.314653 0.881562 0.065 Uiso 1 1 calc R U . . .
H32B H 0.150228 0.188729 0.871040 0.065 Uiso 1 1 calc R U . . .
C33 C 0.3561(7) 0.1639(8) 0.9411(3) 0.0698(19) Uani 1 1 d D . . . .
H33 H 0.325841 0.233892 0.961498 0.084 Uiso 0.727(12) 1 calc R U P A 1
H33A H 0.263790 0.141024 0.951584 0.084 Uiso 0.273(12) 1 d R U P A 2
C28 C 0.1784(9) 0.3522(10) 0.5478(4) 0.060(3) Uani 0.727(12) 1 d D . P A 1
H28 H 0.271821 0.380516 0.538698 0.072 Uiso 0.727(12) 1 calc R U P A 1
C29 C 0.0702(12) 0.4412(12) 0.5277(5) 0.079(3) Uani 0.727(12) 1 d D . P A 1
H29A H -0.021299 0.415491 0.539302 0.095 Uiso 0.727(12) 1 calc R U P A 1
H29B H 0.071108 0.442788 0.487814 0.095 Uiso 0.727(12) 1 calc R U P A 1
C30 C 0.0968(17) 0.5678(11) 0.5497(7) 0.101(5) Uani 0.727(12) 1 d D . P A 1
H30A H 0.036609 0.622373 0.531137 0.152 Uiso 0.727(12) 1 calc R U P A 1
H30B H 0.191878 0.589263 0.543079 0.152 Uiso 0.727(12) 1 calc R U P A 1
H30C H 0.078423 0.570074 0.588436 0.152 Uiso 0.727(12) 1 calc R U P A 1
C31 C 0.1532(15) 0.2381(12) 0.5204(4) 0.082(3) Uani 0.727(12) 1 d D . P A 1
H31A H 0.234545 0.189479 0.523531 0.123 Uiso 0.727(12) 1 calc R U P A 1
H31B H 0.132606 0.251253 0.482332 0.123 Uiso 0.727(12) 1 calc R U P A 1
H31C H 0.076000 0.199147 0.537648 0.123 Uiso 0.727(12) 1 calc R U P A 1
C34 C 0.4968(12) 0.1300(17) 0.9587(5) 0.099(5) Uani 0.727(12) 1 d D . P A 1
H34A H 0.522959 0.060941 0.937570 0.119 Uiso 0.727(12) 1 calc R U P A 1
H34B H 0.558985 0.193136 0.947743 0.119 Uiso 0.727(12) 1 calc R U P A 1
C35 C 0.5245(16) 0.1051(14) 1.0135(5) 0.102(5) Uani 0.727(12) 1 d D . P A 1
H35A H 0.609972 0.061793 1.016171 0.154 Uiso 0.727(12) 1 calc R U P A 1
H35B H 0.450113 0.058814 1.028510 0.154 Uiso 0.727(12) 1 calc R U P A 1
H35C H 0.532614 0.177580 1.033688 0.154 Uiso 0.727(12) 1 calc R U P A 1
C36 C 0.2598(17) 0.0594(16) 0.9544(7) 0.123(5) Uani 0.727(12) 1 d D U P A 1
H36A H 0.233642 0.020610 0.920858 0.184 Uiso 0.727(12) 1 calc R U P A 1
H36B H 0.178102 0.087764 0.972718 0.184 Uiso 0.727(12) 1 calc R U P A 1
H36C H 0.307670 0.004606 0.977755 0.184 Uiso 0.727(12) 1 calc R U P A 1
C28A C 0.184(13) 0.328(9) 0.544(5) 0.30(3) Uiso 0.273(12) 1 d D . P A 2
H28A H 0.231911 0.398864 0.530979 0.358 Uiso 0.273(12) 1 calc R U P A 2
C29A C 0.032(9) 0.335(8) 0.524(5) 0.30(3) Uiso 0.273(12) 1 d D . P A 2
H29C H 0.007635 0.275206 0.497927 0.358 Uiso 0.273(12) 1 d R U P A 2
H29D H -0.028295 0.327766 0.554237 0.358 Uiso 0.273(12) 1 d R U P A 2
C30A C 0.004(12) 0.465(9) 0.499(5) 0.30(3) Uiso 0.273(12) 1 d D . P A 2
H30D H -0.053430 0.455534 0.467866 0.447 Uiso 0.273(12) 1 d R U P A 2
H30E H 0.089280 0.497364 0.488346 0.447 Uiso 0.273(12) 1 d R U P A 2
H30F H -0.040200 0.515344 0.524266 0.447 Uiso 0.273(12) 1 d R U P A 2
C31A C 0.247(11) 0.225(10) 0.515(4) 0.30(3) Uiso 0.273(12) 1 d D . P A 2
H31D H 0.169506 0.184068 0.500786 0.447 Uiso 0.273(12) 1 d R U P A 2
H31E H 0.291636 0.177958 0.541306 0.447 Uiso 0.273(12) 1 d R U P A 2
H31F H 0.308736 0.242518 0.486226 0.447 Uiso 0.273(12) 1 d R U P A 2
C34A C 0.388(7) 0.275(3) 0.970(2) 0.145(12) Uiso 0.273(12) 1 d D . P A 2
H34C H 0.485065 0.288062 0.967244 0.174 Uiso 0.273(12) 1 d R U P A 2
H34D H 0.343325 0.336762 0.950474 0.174 Uiso 0.273(12) 1 d R U P A 2
C35A C 0.351(6) 0.289(5) 1.027(2) 0.145(12) Uiso 0.273(12) 1 d D . P A 2
H35D H 0.270658 0.335715 1.030079 0.218 Uiso 0.273(12) 1 d R U P A 2
H35E H 0.424548 0.325715 1.046109 0.218 Uiso 0.273(12) 1 d R U P A 2
H35F H 0.334088 0.214335 1.042619 0.218 Uiso 0.273(12) 1 d R U P A 2
C36A C 0.449(6) 0.051(4) 0.946(3) 0.145(12) Uiso 0.273(12) 1 d D . P A 2
H36D H 0.394707 -0.016505 0.938630 0.218 Uiso 0.273(12) 1 d R U P A 2
H36E H 0.486437 0.046065 0.981250 0.218 Uiso 0.273(12) 1 d R U P A 2
H36F H 0.521257 0.055495 0.919820 0.218 Uiso 0.273(12) 1 d R U P A 2

loop_
_atom_site_aniso_label
_atom_site_aniso_U_11
_atom_site_aniso_U_22
_atom_site_aniso_U_33
_atom_site_aniso_U_23
_atom_site_aniso_U_13
_atom_site_aniso_U_12
N1 0.042(3) 0.078(4) 0.057(3) 0.010(3) -0.005(2) 0.003(3)
N2 0.045(3) 0.084(4) 0.065(3) 0.009(3) -0.001(2) -0.002(3)
C1 0.036(2) 0.032(3) 0.059(3) 0.001(2) -0.001(2) -0.003(2)
C2 0.039(3) 0.055(4) 0.067(4) 0.002(3) -0.001(3) 0.003(2)
C3 0.043(3) 0.051(3) 0.078(4) 0.009(3) -0.005(3) -0.007(3)
C4 0.031(3) 0.063(4) 0.083(5) 0.020(3) -0.006(3) 0.000(3)
C5 0.032(2) 0.072(4) 0.062(4) 0.006(3) 0.001(2) 0.007(3)
C6 0.042(3) 0.069(4) 0.066(4) -0.011(3) 0.000(3) 0.009(3)
C7 0.041(3) 0.048(3) 0.074(4) -0.003(3) -0.002(3) 0.009(2)
C8 0.038(3) 0.046(3) 0.059(3) 0.000(2) 0.000(2) -0.004(2)
C9 0.030(2) 0.054(3) 0.062(3) 0.011(3) -0.001(2) 0.005(2)
C10 0.032(2) 0.053(3) 0.055(3) 0.006(2) -0.001(2) 0.000(2)
C11 0.035(3) 0.052(3) 0.052(3) 0.008(2) -0.001(2) 0.004(2)
C12 0.041(3) 0.037(3) 0.065(4) -0.005(2) -0.002(2) -0.002(2)
C13 0.045(3) 0.047(3) 0.079(4) 0.002(3) -0.008(3) -0.009(3)
C14 0.041(3) 0.046(3) 0.069(4) 0.007(3) -0.005(3) -0.007(2)
C15 0.041(3) 0.055(3) 0.056(3) 0.008(3) 0.001(2) 0.002(2)
C16 0.043(3) 0.060(4) 0.059(3) 0.002(3) 0.000(3) 0.009(3)
C17 0.041(3) 0.051(3) 0.063(4) -0.002(3) -0.003(3) 0.003(2)
C18 0.037(2) 0.054(3) 0.056(3) 0.008(3) -0.004(2) 0.001(2)
C19 0.037(2) 0.035(3) 0.047(3) 0.005(2) -0.001(2) -0.003(2)
C20 0.035(3) 0.047(3) 0.056(3) 0.008(2) -0.001(2) 0.005(2)
C21 0.033(2) 0.039(3) 0.058(3) 0.002(2) 0.002(2) 0.002(2)
C22 0.030(2) 0.042(3) 0.067(4) 0.001(2) -0.002(2) 0.007(2)
C23 0.039(3) 0.044(3) 0.056(3) 0.000(2) 0.000(2) 0.004(2)
C24 0.035(3) 0.041(3) 0.061(3) 0.001(2) -0.002(2) 0.005(2)
C25 0.034(3) 0.042(3) 0.064(3) 0.002(2) -0.001(2) 0.002(2)
C26 0.031(2) 0.043(3) 0.063(3) -0.002(2) -0.005(2) 0.001(2)
C27 0.039(3) 0.058(4) 0.069(4) 0.009(3) -0.003(3) 0.005(3)
C32 0.036(3) 0.061(4) 0.066(4) 0.004(3) 0.000(3) 0.002(3)
C33 0.059(4) 0.087(5) 0.064(4) 0.013(4) -0.006(3) 0.000(4)
C28 0.050(4) 0.087(7) 0.042(4) 0.018(4) 0.000(3) 0.003(4)
C29 0.067(6) 0.107(9) 0.063(6) 0.024(6) -0.008(5) 0.004(6)
C30 0.110(10) 0.076(8) 0.118(11) 0.031(8) -0.008(8) 0.009(7)
C31 0.094(8) 0.102(9) 0.050(5) 0.002(5) 0.012(5) 0.000(7)
C34 0.066(7) 0.155(14) 0.076(7) 0.037(8) -0.015(6) 0.001(8)
C35 0.101(10) 0.129(12) 0.077(8) 0.016(8) -0.034(7) -0.006(9)
C36 0.105(9) 0.149(10) 0.114(9) 0.052(8) -0.023(8) -0.015(8)

loop_
_atom_type_symbol
_atom_type_description
_atom_type_scat_dispersion_real
_atom_type_scat_dispersion_imag
_atom_type_scat_source
C C 0.0181 0.0091 'International Tables Vol C Tables 4.2.6.8 and 6.1.1.4'
H H 0.0000 0.0000 'International Tables Vol C Tables 4.2.6.8 and 6.1.1.4'
N N 0.0311 0.0180 'International Tables Vol C Tables 4.2.6.8 and 6.1.1.4'

loop_
_geom_angle_atom_site_label_1
_geom_angle_atom_site_label_2
_geom_angle_atom_site_label_3
_geom_angle
_geom_angle_site_symmetry_1
_geom_angle_site_symmetry_3
_geom_angle_publ_flag
C33 N1 C32 116.6(6) . . ?
C33 N1 H1 115.7 . . ?
C32 N1 H1 98.8 . . ?
C27 N2 C28 113.7(6) . . ?
C27 N2 C28A 108(4) . . ?
C27 N2 H2 112.6 . . ?
C28 N2 H2 112.9 . . ?
C28A N2 H2 108.3 . . ?
C2 C1 C9 119.3(5) . . ?
C2 C1 C21 118.2(5) . . ?
C9 C1 C21 122.4(5) . . ?
C1 C2 C3 121.2(6) . . ?
C1 C2 H2A 119.4 . . ?
C3 C2 H2A 119.4 . . ?
C4 C3 C2 119.8(6) . . ?
C4 C3 H3 120.1 . . ?
C2 C3 H3 120.1 . . ?
C3 C4 C10 121.0(5) . . ?
C3 C4 H4 119.5 . . ?
C10 C4 H4 119.5 . . ?
C6 C5 C10 121.0(5) . . ?
C6 C5 H5 119.5 . . ?
C10 C5 H5 119.5 . . ?
C5 C6 C7 120.3(6) . . ?
C5 C6 H6 119.8 . . ?
C7 C6 H6 119.8 . . ?
C8 C7 C6 120.2(6) . . ?
C8 C7 H7 119.9 . . ?
C6 C7 H7 119.9 . . ?
C7 C8 C9 121.2(5) . . ?
C7 C8 H8 119.4 . . ?
C9 C8 H8 119.4 . . ?
C1 C9 C10 119.3(6) . . ?
C1 C9 C8 122.6(5) . . ?
C10 C9 C8 118.1(5) . . ?
C4 C10 C9 119.2(6) . . ?
C4 C10 C5 121.6(5) . . ?
C9 C10 C5 119.2(5) . . ?
C12 C11 C19 118.2(5) . . ?
C12 C11 C24 119.3(5) . . ?
C19 C11 C24 122.4(5) . . ?
C11 C12 C13 122.4(6) . . ?
C11 C12 H12 118.8 . . ?
C13 C12 H12 118.8 . . ?
C14 C13 C12 119.2(6) . . ?
C14 C13 H13 120.4 . . ?
C12 C13 H13 120.4 . . ?
C13 C14 C20 121.2(5) . . ?
C13 C14 H14 119.4 . . ?
C20 C14 H14 119.4 . . ?
C16 C15 C20 121.1(5) . . ?
C16 C15 H15 119.4 . . ?
C20 C15 H15 119.4 . . ?
C15 C16 C17 119.7(6) . . ?
C15 C16 H16 120.2 . . ?
C17 C16 H16 120.2 . . ?
C18 C17 C16 121.1(6) . . ?
C18 C17 H17 119.4 . . ?
C16 C17 H17 119.4 . . ?
C17 C18 C19 120.9(5) . . ?
C17 C18 H18 119.5 . . ?
C19 C18 H18 119.5 . . ?
C20 C19 C18 117.6(5) . . ?
C20 C19 C11 119.9(5) . . ?
C18 C19 C11 122.4(5) . . ?
C14 C20 C15 121.5(5) . . ?
C14 C20 C19 119.1(5) . . ?
C15 C20 C19 119.4(5) . . ?
C26 C21 C22 119.5(5) . . ?
C26 C21 C1 117.1(5) . . ?
C22 C21 C1 123.4(5) . . ?
C23 C22 C21 117.7(6) . . ?
C23 C22 C27 120.8(5) . . ?
C21 C22 C27 121.4(5) . . ?
C24 C23 C22 122.7(5) . . ?
C24 C23 H23 118.6 . . ?
C22 C23 H23 118.6 . . ?
C23 C24 C25 119.6(5) . . ?
C23 C24 C11 117.5(5) . . ?
C25 C24 C11 122.9(5) . . ?
C26 C25 C24 117.4(5) . . ?
C26 C25 C32 119.5(5) . . ?
C24 C25 C32 123.0(5) . . ?
C25 C26 C21 123.0(5) . . ?
C25 C26 H26 118.5 . . ?
C21 C26 H26 118.5 . . ?
N2 C27 C22 112.7(5) . . ?
N2 C27 H27A 109.1 . . ?
C22 C27 H27A 109.1 . . ?
N2 C27 H27B 109.1 . . ?
C22 C27 H27B 109.1 . . ?
H27A C27 H27B 107.8 . . ?
N1 C32 C25 111.0(5) . . ?
N1 C32 H32A 109.4 . . ?
C25 C32 H32A 109.4 . . ?
N1 C32 H32B 109.4 . . ?
C25 C32 H32B 109.4 . . ?
H32A C32 H32B 108.0 . . ?
N1 C33 C34 110.7(7) . . ?
N1 C33 C34A 108(2) . . ?
N1 C33 C36 109.7(8) . . ?
C34 C33 C36 107.0(10) . . ?
N1 C33 C36A 104(2) . . ?
C34A C33 C36A 123(3) . . ?
N1 C33 H33 109.8 . . ?
C34 C33 H33 109.8 . . ?
C36 C33 H33 109.8 . . ?
N1 C33 H33A 106.9 . . ?
C34A C33 H33A 107.2 . . ?
C36A C33 H33A 106.7 . . ?
N2 C28 C31 109.5(8) . . ?
N2 C28 C29 109.7(8) . . ?
C31 C28 C29 108.7(9) . . ?
N2 C28 H28 109.6 . . ?
C31 C28 H28 109.6 . . ?
C29 C28 H28 109.6 . . ?
C28 C29 C30 112.7(10) . . ?
C28 C29 H29A 109.0 . . ?
C30 C29 H29A 109.0 . . ?
C28 C29 H29B 109.0 . . ?
C30 C29 H29B 109.0 . . ?
H29A C29 H29B 107.8 . . ?
C29 C30 H30A 109.5 . . ?
C29 C30 H30B 109.5 . . ?
H30A C30 H30B 109.5 . . ?
C29 C30 H30C 109.5 . . ?
H30A C30 H30C 109.5 . . ?
H30B C30 H30C 109.5 . . ?
C28 C31 H31A 109.5 . . ?
C28 C31 H31B 109.5 . . ?
H31A C31 H31B 109.5 . . ?
C28 C31 H31C 109.5 . . ?
H31A C31 H31C 109.5 . . ?
H31B C31 H31C 109.5 . . ?
C35 C34 C33 120.6(12) . . ?
C35 C34 H34A 107.2 . . ?
C33 C34 H34A 107.2 . . ?
C35 C34 H34B 107.2 . . ?
C33 C34 H34B 107.2 . . ?
H34A C34 H34B 106.8 . . ?
C34 C35 H35A 109.5 . . ?
C34 C35 H35B 109.5 . . ?
H35A C35 H35B 109.5 . . ?
C34 C35 H35C 109.5 . . ?
H35A C35 H35C 109.5 . . ?
H35B C35 H35C 109.5 . . ?
C33 C36 H36A 109.5 . . ?
C33 C36 H36B 109.5 . . ?
H36A C36 H36B 109.5 . . ?
C33 C36 H36C 109.5 . . ?
H36A C36 H36C 109.5 . . ?
H36B C36 H36C 109.5 . . ?
C31A C28A N2 125(8) . . ?
C31A C28A C29A 106(3) . . ?
N2 C28A C29A 102(10) . . ?
C31A C28A H28A 107.6 . . ?
N2 C28A H28A 107.6 . . ?
C29A C28A H28A 107.7 . . ?
C28A C29A C30A 109(5) . . ?
C28A C29A H29C 113.8 . . ?
C30A C29A H29C 111.5 . . ?
C28A C29A H29D 108.9 . . ?
C30A C29A H29D 105.5 . . ?
H29C C29A H29D 107.6 . . ?
C29A C30A H30D 107.2 . . ?
C29A C30A H30E 108.2 . . ?
H30D C30A H30E 109.4 . . ?
C29A C30A H30F 113.0 . . ?
H30D C30A H30F 109.5 . . ?
H30E C30A H30F 109.5 . . ?
C28A C31A H31D 103.8 . . ?
C28A C31A H31E 108.1 . . ?
H31D C31A H31E 109.5 . . ?
C28A C31A H31F 116.3 . . ?
H31D C31A H31F 109.5 . . ?
H31E C31A H31F 109.5 . . ?
C35A C34A C33 120(4) . . ?
C35A C34A H34C 107.2 . . ?
C33 C34A H34C 107.5 . . ?
C35A C34A H34D 107.1 . . ?
C33 C34A H34D 107.2 . . ?
H34C C34A H34D 106.9 . . ?
C34A C35A H35D 109.7 . . ?
C34A C35A H35E 109.7 . . ?
H35D C35A H35E 109.4 . . ?
C34A C35A H35F 109.2 . . ?
H35D C35A H35F 109.4 . . ?
H35E C35A H35F 109.4 . . ?
C33 C36A H36D 109.7 . . ?
C33 C36A H36E 109.4 . . ?
H36D C36A H36E 109.5 . . ?
C33 C36A H36F 109.3 . . ?
H36D C36A H36F 109.5 . . ?
H36E C36A H36F 109.5 . . ?

loop_
_geom_bond_atom_site_label_1
_geom_bond_atom_site_label_2
_geom_bond_distance
_geom_bond_site_symmetry_2
_geom_bond_publ_flag
N1 C33 1.433(9) . ?
N1 C32 1.463(8) . ?
N1 H1 0.8900 . ?
N2 C27 1.451(8) . ?
N2 C28 1.455(11) . ?
N2 C28A 1.56(12) . ?
N2 H2 0.8899 . ?
C1 C2 1.385(9) . ?
C1 C9 1.411(8) . ?
C1 C21 1.503(7) . ?
C2 C3 1.413(8) . ?
C2 H2A 0.9500 . ?
C3 C4 1.354(10) . ?
C3 H3 0.9500 . ?
C4 C10 1.415(9) . ?
C4 H4 0.9500 . ?
C5 C6 1.348(10) . ?
C5 C10 1.425(8) . ?
C5 H5 0.9500 . ?
C6 C7 1.424(9) . ?
C6 H6 0.9500 . ?
C7 C8 1.363(8) . ?
C7 H7 0.9500 . ?
C8 C9 1.425(9) . ?
C8 H8 0.9500 . ?
C9 C10 1.424(7) . ?
C11 C12 1.389(8) . ?
C11 C19 1.432(8) . ?
C11 C24 1.494(8) . ?
C12 C13 1.400(8) . ?
C12 H12 0.9500 . ?
C13 C14 1.386(9) . ?
C13 H13 0.9500 . ?
C14 C20 1.410(8) . ?
C14 H14 0.9500 . ?
C15 C16 1.368(9) . ?
C15 C20 1.410(8) . ?
C15 H15 0.9500 . ?
C16 C17 1.395(8) . ?
C16 H16 0.9500 . ?
C17 C18 1.361(9) . ?
C17 H17 0.9500 . ?
C18 C19 1.427(8) . ?
C18 H18 0.9500 . ?
C19 C20 1.420(7) . ?
C21 C26 1.393(9) . ?
C21 C22 1.401(8) . ?
C22 C23 1.398(8) . ?
C22 C27 1.507(9) . ?
C23 C24 1.388(8) . ?
C23 H23 0.9500 . ?
C24 C25 1.412(8) . ?
C25 C26 1.392(8) . ?
C25 C32 1.486(9) . ?
C26 H26 0.9500 . ?
C27 H27A 0.9900 . ?
C27 H27B 0.9900 . ?
C32 H32A 0.9900 . ?
C32 H32B 0.9900 . ?
C33 C34 1.501(13) . ?
C33 C34A 1.51(3) . ?
C33 C36 1.570(17) . ?
C33 C36A 1.60(3) . ?
C33 H33 1.0000 . ?
C33 H33A 0.9799 . ?
C28 C31 1.506(17) . ?
C28 C29 1.562(14) . ?
C28 H28 1.0000 . ?
C29 C30 1.59(2) . ?
C29 H29A 0.9900 . ?
C29 H29B 0.9900 . ?
C30 H30A 0.9800 . ?
C30 H30B 0.9800 . ?
C30 H30C 0.9800 . ?
C31 H31A 0.9800 . ?
C31 H31B 0.9800 . ?
C31 H31C 0.9800 . ?
C34 C35 1.418(17) . ?
C34 H34A 0.9900 . ?
C34 H34B 0.9900 . ?
C35 H35A 0.9800 . ?
C35 H35B 0.9800 . ?
C35 H35C 0.9800 . ?
C36 H36A 0.9800 . ?
C36 H36B 0.9800 . ?
C36 H36C 0.9800 . ?
C28A C31A 1.52(3) . ?
C28A C29A 1.57(3) . ?
C28A H28A 1.0000 . ?
C29A C30A 1.64(9) . ?
C29A H29C 0.9699 . ?
C29A H29D 0.9699 . ?
C30A H30D 0.9605 . ?
C30A H30E 0.9601 . ?
C30A H30F 0.9599 . ?
C31A H31D 0.9602 . ?
C31A H31E 0.9598 . ?
C31A H31F 0.9602 . ?
C34A C35A 1.47(6) . ?
C34A H34C 0.9701 . ?
C34A H34D 0.9698 . ?
C35A H35D 0.9600 . ?
C35A H35E 0.9602 . ?
C35A H35F 0.9601 . ?
C36A H36D 0.9599 . ?
C36A H36E 0.9601 . ?
C36A H36F 0.9600 . ?

loop_
_geom_torsion_atom_site_label_1
_geom_torsion_atom_site_label_2
_geom_torsion_atom_site_label_3
_geom_torsion_atom_site_label_4
_geom_torsion
_geom_torsion_site_symmetry_1
_geom_torsion_site_symmetry_2
_geom_torsion_site_symmetry_3
_geom_torsion_site_symmetry_4
_geom_torsion_publ_flag
C9 C1 C2 C3 0.1(9) . . . . ?
C21 C1 C2 C3 177.0(6) . . . . ?
C1 C2 C3 C4 3.0(10) . . . . ?
C2 C3 C4 C10 -2.7(10) . . . . ?
C10 C5 C6 C7 -1.8(10) . . . . ?
C5 C6 C7 C8 2.3(10) . . . . ?
C6 C7 C8 C9 -1.1(10) . . . . ?
C2 C1 C9 C10 -3.5(8) . . . . ?
C21 C1 C9 C10 179.8(5) . . . . ?
C2 C1 C9 C8 175.6(6) . . . . ?
C21 C1 C9 C8 -1.1(9) . . . . ?
C7 C8 C9 C1 -179.8(6) . . . . ?
C7 C8 C9 C10 -0.7(9) . . . . ?
C3 C4 C10 C9 -0.6(9) . . . . ?
C3 C4 C10 C5 -177.1(6) . . . . ?
C1 C9 C10 C4 3.7(8) . . . . ?
C8 C9 C10 C4 -175.4(5) . . . . ?
C1 C9 C10 C5 -179.7(5) . . . . ?
C8 C9 C10 C5 1.2(8) . . . . ?
C6 C5 C10 C4 176.5(6) . . . . ?
C6 C5 C10 C9 0.0(9) . . . . ?
C19 C11 C12 C13 -0.9(9) . . . . ?
C24 C11 C12 C13 -177.1(6) . . . . ?
C11 C12 C13 C14 0.0(10) . . . . ?
C12 C13 C14 C20 0.7(10) . . . . ?
C20 C15 C16 C17 -1.5(9) . . . . ?
C15 C16 C17 C18 -0.1(9) . . . . ?
C16 C17 C18 C19 0.5(9) . . . . ?
C17 C18 C19 C20 0.8(8) . . . . ?
C17 C18 C19 C11 178.6(5) . . . . ?
C12 C11 C19 C20 1.1(8) . . . . ?
C24 C11 C19 C20 177.2(5) . . . . ?
C12 C11 C19 C18 -176.7(5) . . . . ?
C24 C11 C19 C18 -0.6(8) . . . . ?
C13 C14 C20 C15 179.3(6) . . . . ?
C13 C14 C20 C19 -0.5(9) . . . . ?
C16 C15 C20 C14 -177.1(5) . . . . ?
C16 C15 C20 C19 2.7(8) . . . . ?
C18 C19 C20 C14 177.5(5) . . . . ?
C11 C19 C20 C14 -0.4(8) . . . . ?
C18 C19 C20 C15 -2.3(8) . . . . ?
C11 C19 C20 C15 179.8(5) . . . . ?
C2 C1 C21 C26 -62.7(7) . . . . ?
C9 C1 C21 C26 114.1(7) . . . . ?
C2 C1 C21 C22 116.3(7) . . . . ?
C9 C1 C21 C22 -66.9(8) . . . . ?
C26 C21 C22 C23 0.7(8) . . . . ?
C1 C21 C22 C23 -178.3(5) . . . . ?
C26 C21 C22 C27 177.8(5) . . . . ?
C1 C21 C22 C27 -1.2(8) . . . . ?
C21 C22 C23 C24 -1.3(8) . . . . ?
C27 C22 C23 C24 -178.5(6) . . . . ?
C22 C23 C24 C25 0.5(9) . . . . ?
C22 C23 C24 C11 -176.7(5) . . . . ?
C12 C11 C24 C23 62.4(7) . . . . ?
C19 C11 C24 C23 -113.7(6) . . . . ?
C12 C11 C24 C25 -114.8(7) . . . . ?
C19 C11 C24 C25 69.2(7) . . . . ?
C23 C24 C25 C26 0.9(8) . . . . ?
C11 C24 C25 C26 178.0(5) . . . . ?
C23 C24 C25 C32 -175.8(6) . . . . ?
C11 C24 C25 C32 1.3(9) . . . . ?
C24 C25 C26 C21 -1.6(8) . . . . ?
C32 C25 C26 C21 175.2(5) . . . . ?
C22 C21 C26 C25 0.8(9) . . . . ?
C1 C21 C26 C25 179.9(5) . . . . ?
C28 N2 C27 C22 -179.5(7) . . . . ?
C28A N2 C27 C22 -169(4) . . . . ?
C23 C22 C27 N2 26.7(8) . . . . ?
C21 C22 C27 N2 -150.3(6) . . . . ?
C33 N1 C32 C25 -179.8(6) . . . . ?
C26 C25 C32 N1 -32.2(8) . . . . ?
C24 C25 C32 N1 144.5(6) . . . . ?
C32 N1 C33 C34 -170.0(10) . . . . ?
C32 N1 C33 C34A -80(3) . . . . ?
C32 N1 C33 C36 72.1(11) . . . . ?
C32 N1 C33 C36A 148(3) . . . . ?
C27 N2 C28 C31 84.1(10) . . . . ?
C27 N2 C28 C29 -156.7(8) . . . . ?
N2 C28 C29 C30 66.0(12) . . . . ?
C31 C28 C29 C30 -174.3(10) . . . . ?
N1 C33 C34 C35 178.8(14) . . . . ?
C36 C33 C34 C35 -61.7(19) . . . . ?
C27 N2 C28A C31A 43(11) . . . . ?
C27 N2 C28A C29A 162(4) . . . . ?
C31A C28A C29A C30A -125(10) . . . . ?
N2 C28A C29A C30A 103(11) . . . . ?
N1 C33 C34A C35A 158(5) . . . . ?
C36A C33 C34A C35A -81(7) . . . . ?
